data_7110383
loop_
_publ_author_name
'Boulma\^az, Sou\^ad'
'Loss, Sandra'
'Sch\"onberg, Hartmut'
'Deblon, Stephan'
'W\"orle, Michael'
'Nesper, Reinhard'
'Gr\"utzmacher, Hansj\"org'
'Mlakar, Marina'

_publ_section_title
;
 Synthesis of stable monomeric iridium(0) and iridium(&#x2212;1) complexes
;
_journal_issue 23
_journal_name_full 'Chemical Communications'
_journal_page_first 2623
_journal_paper_doi 10.1039/a807804a
_journal_year 1998
_chemical_formula_structural NaIr(Tropp)2
_chemical_formula_sum 'C82 H98 Ir Na O7 P2'
_chemical_formula_weight 1472.73
_chemical_name_common 'Sodium bis-tropp-iridate'
_chemical_name_systematic
;
 ?
;
_space_group_IT_number 54
_symmetry_cell_setting orthorhombic
_symmetry_space_group_name_Hall '-P 2a 2ac'
_symmetry_space_group_name_H-M 'P c c a'
_atom_sites_solution_hydrogens geom
_atom_sites_solution_primary direct
_atom_sites_solution_secondary difmap
_audit_creation_method SHELXL
_cell_angle_alpha 90.00
_cell_angle_beta 90.00
_cell_angle_gamma 90.00
_cell_formula_units_Z 4
_cell_length_a 23.777(4)
_cell_length_b 12.679(2)
_cell_length_c 23.819(4)
_cell_measurement_temperature 233(2)
_cell_volume 7181(2)
_computing_cell_refinement 'SMART v4'
_computing_data_collection 'SMART v4'
_computing_data_reduction 'SAINT v4'
_computing_structure_refinement 'SHELXL-93 (Sheldrick, 1994)'
_computing_structure_solution 'SHELXS-93 (Sheldrick, 1994)'
_diffrn_ambient_temperature 233(2)
_diffrn_measurement_device 'Siemens CCD'
_diffrn_radiation_monochromator graphite
_diffrn_radiation_source 'fine-focus sealed tube'
_diffrn_radiation_type MoK\a
_diffrn_radiation_wavelength 0.71073
_diffrn_reflns_av_R_equivalents 0.0939
_diffrn_reflns_av_sigmaI/netI 0.0801
_diffrn_reflns_limit_h_max 30
_diffrn_reflns_limit_h_min -30
_diffrn_reflns_limit_k_max 16
_diffrn_reflns_limit_k_min -15
_diffrn_reflns_limit_l_max 30
_diffrn_reflns_limit_l_min -21
_diffrn_reflns_number 37241
_diffrn_reflns_theta_max 27.51
_diffrn_reflns_theta_min 1.61
_exptl_absorpt_coefficient_mu 1.965
_exptl_absorpt_correction_T_max 0.525843
_exptl_absorpt_correction_T_min 0.336459
_exptl_absorpt_correction_type 'empirical (sadabs)'
_exptl_crystal_colour 'dark red'
_exptl_crystal_density_diffrn 1.362
_exptl_crystal_density_method 'not measured'
_exptl_crystal_description 'rhombic crystals'
_exptl_crystal_F_000 3056
_exptl_crystal_size_max 0.50
_exptl_crystal_size_mid 0.50
_exptl_crystal_size_min 0.35
_refine_diff_density_max 1.694
_refine_diff_density_min -1.656
_refine_diff_density_rms 0.110
_refine_ls_extinction_method none
_refine_ls_goodness_of_fit_all 1.038
_refine_ls_goodness_of_fit_obs 1.097
_refine_ls_matrix_type full
_refine_ls_number_parameters 422
_refine_ls_number_reflns 7621
_refine_ls_number_restraints 30
_refine_ls_restrained_S_all 1.043
_refine_ls_restrained_S_obs 1.100
_refine_ls_R_factor_all 0.1184
_refine_ls_R_factor_obs 0.0467
_refine_ls_shift/esd_max -0.060
_refine_ls_shift/esd_mean 0.002
_refine_ls_structure_factor_coef Fsqd
_refine_ls_weighting_details 'w=1/[\s^2^(Fo^2^)+(0.0559P)^2^+5.0357P] where P=(Fo^2^+2Fc^2^)/3'
_refine_ls_weighting_scheme calc
_refine_ls_wR_factor_all 0.1314
_refine_ls_wR_factor_obs 0.0969
_reflns_number_observed 3927
_reflns_number_total 7626
_reflns_observed_criterion >2sigma(I)
_cod_data_source_file 807804asup1.cif
_cod_data_source_block 6
_cod_depositor_comments
;
The following automatic conversions were performed:

'_refine_ls_weighting_scheme' value 'calc
w=1/[\s^2^(Fo^2^)+(0.0559P)^2^+5.0357P] where P=(Fo^2^+2Fc^2^)/3' was
changed to 'calc'. New tag '_refine_ls_weighting_details' was
created. The value of the new tag was set to
'w=1/[\s^2^(Fo^2^)+(0.0559P)^2^+5.0357P] where P=(Fo^2^+2Fc^2^)/3'.

Automatic conversion script
Id: cif_fix_values 3143 2015-03-26 13:38:13Z robertas 
;
_cod_original_cell_volume 7180.6(19)
_cod_original_sg_symbol_H-M Pcca
_cod_database_code 7110383

loop_
_symmetry_equiv_pos_as_xyz
'x, y, z'
'-x+1/2, -y, z'
'-x, y, -z+1/2'
'x+1/2, -y, -z+1/2'
'-x, -y, -z'
'x-1/2, y, -z'
'x, -y, z-1/2'
'-x-1/2, y, z-1/2'

loop_
_atom_site_aniso_label
_atom_site_aniso_U_11
_atom_site_aniso_U_22
_atom_site_aniso_U_33
_atom_site_aniso_U_23
_atom_site_aniso_U_13
_atom_site_aniso_U_12
Ir1 0.02208(15) 0.0384(2) 0.0294(2) 0.000 0.000 -0.0017(2)
P1 0.0250(7) 0.0322(8) 0.0327(7) 0.0020(11) -0.0013(5) -0.0028(11)
C21 0.054(4) 0.059(4) 0.036(3) 0.004(5) -0.005(3) 0.007(5)
C17 0.041(4) 0.042(4) 0.053(5) 0.003(4) 0.001(4) 0.000(3)
C11 0.039(4) 0.046(5) 0.064(5) 0.021(4) 0.001(3) 0.005(4)
C26 0.065(6) 0.035(5) 0.089(7) -0.009(4) -0.012(5) 0.009(4)
C16 0.026(3) 0.049(4) 0.034(4) -0.002(3) -0.004(3) -0.005(3)
C3 0.023(3) 0.048(4) 0.042(4) 0.007(3) 0.005(3) 0.000(3)
C15 0.033(3) 0.061(6) 0.068(5) 0.014(4) 0.005(3) 0.004(4)
C27 0.039(4) 0.045(5) 0.061(5) -0.008(4) -0.004(4) 0.001(3)
C24 0.035(4) 0.069(6) 0.065(5) 0.016(4) 0.001(4) 0.018(4)
C25 0.066(6) 0.056(6) 0.077(6) 0.011(5) 0.005(5) 0.027(5)
C12 0.049(4) 0.066(7) 0.053(4) 0.008(4) 0.017(4) 0.005(4)
C6 0.033(3) 0.050(6) 0.039(3) 0.007(3) 0.010(3) -0.002(3)
C23 0.032(4) 0.058(5) 0.047(4) 0.009(4) -0.008(3) -0.006(3)
C14 0.039(4) 0.084(8) 0.088(6) 0.011(5) 0.022(4) 0.010(4)
C22 0.031(3) 0.038(4) 0.036(4) 0.003(3) 0.006(3) 0.002(3)
C7 0.025(3) 0.043(4) 0.058(5) 0.013(3) 0.004(3) -0.001(3)
C4 0.031(4) 0.048(4) 0.038(4) 0.013(3) -0.003(3) 0.005(3)
C5 0.038(4) 0.063(5) 0.024(3) -0.004(3) -0.001(3) -0.007(3)
C1 0.021(3) 0.044(4) 0.045(4) 0.009(3) -0.005(3) -0.003(3)
C8 0.034(4) 0.049(5) 0.059(5) 0.005(4) -0.002(3) -0.007(4)
C2 0.027(3) 0.037(4) 0.043(4) 0.008(3) 0.005(3) -0.002(3)
C13 0.068(6) 0.077(6) 0.075(6) 0.003(5) 0.040(5) 0.015(5)
Na1 0.051(2) 0.054(2) 0.064(2) 0.005(3) 0.010(2) 0.002(3)
C8T 0.096(8) 0.112(9) 0.070(7) 0.026(6) 0.007(6) 0.040(7)
O2T 0.069(4) 0.088(5) 0.070(4) 0.007(4) -0.004(3) 0.028(3)
O1T 0.111(6) 0.085(5) 0.079(5) -0.008(4) 0.017(4) -0.005(4)
O1S 0.155(14) 0.188(15) 0.170(13) 0.000 0.000 0.034(12)
C9T 0.075(7) 0.115(10) 0.154(11) 0.068(8) 0.015(7) -0.002(7)
C19 0.085(7) 0.089(8) 0.051(6) -0.033(5) 0.002(5) 0.006(6)
O3T 0.064(4) 0.091(5) 0.103(5) 0.026(4) 0.014(4) -0.014(4)
C20 0.084(7) 0.081(7) 0.062(6) -0.017(5) -0.017(5) 0.007(6)
C9 0.053(5) 0.041(5) 0.075(6) -0.001(4) -0.001(4) -0.004(4)
C10 0.057(5) 0.043(5) 0.084(6) 0.004(4) 0.003(5) 0.005(4)
C12T 0.086(8) 0.135(11) 0.127(10) 0.024(8) 0.022(8) 0.022(8)
C6T 0.083(8) 0.103(9) 0.114(9) -0.022(7) -0.003(7) 0.035(6)
C1T 0.155(12) 0.186(14) 0.077(9) 0.021(9) 0.017(9) -0.020(11)
C10T 0.094(10) 0.118(11) 0.168(14) 0.041(9) 0.023(9) -0.015(8)
C18 0.064(5) 0.047(5) 0.067(6) -0.017(4) 0.004(5) 0.003(4)
C1S 0.088(8) 0.112(10) 0.154(12) 0.014(11) -0.025(8) 0.004(8)
C5T 0.120(9) 0.099(9) 0.089(8) -0.024(6) -0.033(7) 0.030(7)
C4T 0.147(12) 0.107(10) 0.091(9) -0.030(7) 0.008(8) -0.012(9)
C7T 0.094(8) 0.127(10) 0.097(8) 0.028(7) 0.002(6) 0.049(7)
C11T 0.122(11) 0.264(19) 0.088(9) 0.048(11) 0.000(8) -0.122(12)
C2S 0.234(22) 0.219(17) 0.071(7) 0.027(16) -0.075(9) -0.045(25)
C3T 0.137(13) 0.182(15) 0.133(13) -0.056(11) -0.005(10) 0.007(11)
C2T 0.110(10) 0.363(22) 0.124(11) -0.134(13) 0.054(8) -0.119(13)

loop_
_atom_site_label
_atom_site_type_symbol
_atom_site_fract_x
_atom_site_fract_y
_atom_site_fract_z
_atom_site_U_iso_or_equiv
_atom_site_thermal_displace_type
_atom_site_occupancy
_atom_site_calc_flag
_atom_site_refinement_flags
Ir1 Ir 0.2500 0.5000 0.330492(12) 0.02997(11) Uani 1 d S
P1 P 0.17867(5) 0.4991(2) 0.26914(6) 0.0300(3) Uani 1 d .
C21 C 0.1745(3) 0.4963(7) 0.1490(3) 0.050(2) Uani 1 d .
H21A H 0.1587(3) 0.5642(7) 0.1504(3) 0.060 Uiso 1 calc R
C17 C 0.2121(3) 0.3434(5) 0.1944(3) 0.046(2) Uani 1 d .
H17A H 0.2222(3) 0.3065(5) 0.2272(3) 0.055 Uiso 1 calc R
C11 C 0.2055(3) 0.1743(6) 0.3466(3) 0.050(2) Uani 1 d .
H11 H 0.2362(3) 0.1581(6) 0.3699(3) 0.060 Uiso 1 calc R
C26 C 0.1321(3) 0.8060(6) 0.2581(4) 0.063(2) Uani 1 d .
H26A H 0.1478(3) 0.8705(6) 0.2697(4) 0.076 Uiso 1 calc R
C16 C 0.1886(2) 0.4424(6) 0.1986(3) 0.0361(15) Uani 1 d .
C3 C 0.1880(3) 0.2785(5) 0.3427(3) 0.038(2) Uani 1 d .
C15 C 0.0403(3) 0.4842(6) 0.3522(3) 0.054(2) Uani 1 d .
H15 H 0.0174(3) 0.4726(6) 0.3206(3) 0.065 Uiso 1 calc R
C27 C 0.1596(3) 0.7138(6) 0.2705(3) 0.048(2) Uani 1 d .
H27A H 0.1937(3) 0.7161(6) 0.2904(3) 0.058 Uiso 1 calc R
C24 C 0.0594(3) 0.7123(7) 0.2130(3) 0.056(2) Uani 1 d .
H24A H 0.0249(3) 0.7115(7) 0.1937(3) 0.067 Uiso 1 calc R
C25 C 0.0825(4) 0.8062(7) 0.2294(4) 0.067(2) Uani 1 d .
H25A H 0.0644(4) 0.8701(7) 0.2210(4) 0.080 Uiso 1 calc R
C12 C 0.1072(3) 0.5242(6) 0.4426(3) 0.056(2) Uani 1 d .
H12 H 0.1298(3) 0.5382(6) 0.4741(3) 0.068 Uiso 1 calc R
C6 C 0.1321(3) 0.4800(5) 0.3951(3) 0.041(2) Uani 1 d .
C23 C 0.0869(3) 0.6183(6) 0.2247(3) 0.046(2) Uani 1 d .
H23A H 0.0711(3) 0.5541(6) 0.2129(3) 0.055 Uiso 1 calc R
C14 C 0.0166(3) 0.5260(6) 0.3996(4) 0.070(3) Uani 1 d .
H14 H -0.0222(3) 0.5393(6) 0.4012(4) 0.084 Uiso 1 calc R
C22 C 0.1380(2) 0.6179(5) 0.2541(3) 0.0351(15) Uani 1 d .
C7 C 0.0968(3) 0.4583(5) 0.3493(3) 0.042(2) Uani 1 d .
C4 C 0.2185(3) 0.3612(5) 0.3734(3) 0.039(2) Uani 1 d .
H4 H 0.2466(3) 0.3314(5) 0.3997(3) 0.047 Uiso 1 calc R
C5 C 0.1928(3) 0.4583(6) 0.3953(3) 0.042(2) Uani 1 d .
H5 H 0.2090(3) 0.4759(6) 0.4324(3) 0.050 Uiso 1 calc R
C1 C 0.1213(2) 0.4098(5) 0.2969(3) 0.037(2) Uani 1 d .
H1 H 0.0911(2) 0.4071(5) 0.2683(3) 0.044 Uiso 1 calc R
C8 C 0.1161(3) 0.2172(6) 0.2783(3) 0.047(2) Uani 1 d .
H8 H 0.0853(3) 0.2313(6) 0.2548(3) 0.057 Uiso 1 calc R
C2 C 0.1417(3) 0.3000(5) 0.3060(3) 0.0357(15) Uani 1 d .
C13 C 0.0503(4) 0.5486(7) 0.4451(4) 0.073(3) Uani 1 d .
H13 H 0.0349(4) 0.5800(7) 0.4774(4) 0.088 Uiso 1 calc R
Na1 Na 0.0000 0.0000 0.0000 0.0564(9) Uani 1 d S
C8T C 0.0781(4) -0.1849(9) 0.0679(4) 0.092(3) Uani 1 d .
H8TA H 0.0478(4) -0.2163(9) 0.0902(4) 0.111 Uiso 1 calc R
H8TB H 0.0915(4) -0.1217(9) 0.0875(4) 0.111 Uiso 1 calc R
O2T O 0.0583(2) -0.1579(5) 0.0150(3) 0.076(2) Uani 1 d .
O1T O 0.0335(3) 0.0863(6) 0.0817(3) 0.092(2) Uani 1 d .
O1S O 0.2500 0.0000 0.1863(7) 0.171(6) Uani 1 d S
C9T C -0.0812(4) -0.1628(9) 0.0859(5) 0.115(4) Uani 1 d .
H9TA H -0.0682(4) -0.1447(9) 0.1237(5) 0.138 Uiso 1 calc R
H9TB H -0.0577(4) -0.2202(9) 0.0714(5) 0.138 Uiso 1 calc R
C19 C 0.2072(4) 0.3494(8) 0.0945(4) 0.075(3) Uani 1 d .
H19A H 0.2134(4) 0.3175(8) 0.0594(4) 0.090 Uiso 1 calc R
O3T O -0.0775(3) -0.0746(5) 0.0505(3) 0.086(2) Uani 1 d .
C20 C 0.1844(4) 0.4472(8) 0.0978(4) 0.076(3) Uani 1 d .
H20A H 0.1750(4) 0.4828(8) 0.0644(4) 0.091 Uiso 1 calc R
C9 C 0.1340(3) 0.1154(6) 0.2840(3) 0.056(2) Uani 1 d .
H9 H 0.1155(3) 0.0605(6) 0.2650(3) 0.068 Uiso 1 calc R
C10 C 0.1796(3) 0.0941(6) 0.3179(3) 0.061(2) Uani 1 d .
H10 H 0.1930(3) 0.0246(6) 0.3214(3) 0.073 Uiso 1 calc R
C12T C -0.1331(5) -0.0445(10) 0.0352(5) 0.116(4) Uani 1 d .
H12C H -0.1345(5) -0.0205(10) -0.0038(5) 0.139 Uiso 1 calc R
H12D H -0.1470(5) 0.0119(10) 0.0597(5) 0.139 Uiso 1 calc R
C6T C 0.1408(4) -0.2538(8) 0.0029(5) 0.100(3) Uani 1 d .
H6TA H 0.1545(4) -0.3218(8) -0.0111(5) 0.120 Uiso 1 calc R
H6TB H 0.1700(4) -0.2002(8) -0.0027(5) 0.120 Uiso 1 calc R
C1T C 0.0092(6) 0.0766(12) 0.1352(5) 0.139(5) Uani 1 d U
H1TA H 0.0293(6) 0.0244(12) 0.1580(5) 0.167 Uiso 1 calc R
H1TB H -0.0305(6) 0.0565(12) 0.1326(5) 0.167 Uiso 1 calc R
C10T C -0.1412(5) -0.1965(10) 0.0876(6) 0.127(5) Uani 1 d .
H10C H -0.1443(5) -0.2731(10) 0.0831(6) 0.152 Uiso 1 calc R
H10D H -0.1585(5) -0.1764(10) 0.1234(6) 0.152 Uiso 1 calc R
C18 C 0.2210(3) 0.2981(6) 0.1427(4) 0.059(2) Uani 1 d .
H18A H 0.2370(3) 0.2304(6) 0.1406(4) 0.071 Uiso 1 calc R
C1S C 0.2025(5) -0.0066(11) 0.1452(6) 0.118(4) Uani 1 d .
H1SB H 0.1829(5) -0.0739(11) 0.1499(6) 0.142 Uiso 1 calc R
H1SC H 0.1757(5) 0.0503(11) 0.1526(6) 0.142 Uiso 1 calc R
C5T C 0.0872(5) -0.2229(8) -0.0247(4) 0.103(4) Uani 1 d .
H5TA H 0.0947(5) -0.1837(8) -0.0594(4) 0.123 Uiso 1 calc R
H5TB H 0.0648(5) -0.2855(8) -0.0339(4) 0.123 Uiso 1 calc R
C4T C 0.0652(6) 0.1800(10) 0.0813(5) 0.115(4) Uani 1 d .
H4TA H 0.1053(6) 0.1626(10) 0.0794(5) 0.137 Uiso 1 calc R
H4TB H 0.0556(6) 0.2213(10) 0.0479(5) 0.137 Uiso 1 calc R
C7T C 0.1244(5) -0.2607(9) 0.0615(5) 0.106(4) Uani 1 d .
H7TA H 0.1559(5) -0.2421(9) 0.0860(5) 0.127 Uiso 1 calc R
H7TB H 0.1118(5) -0.3322(9) 0.0707(5) 0.127 Uiso 1 calc R
C11T C -0.1669(5) -0.1442(13) 0.0430(5) 0.158(7) Uani 1 d .
H11B H -0.2062(5) -0.1276(13) 0.0519(5) 0.190 Uiso 1 calc R
H11C H -0.1660(5) -0.1875(13) 0.0089(5) 0.190 Uiso 1 calc R
C2S C 0.2213(7) 0.0012(19) 0.0926(5) 0.175(9) Uani 1 d .
H2S1 H 0.2081(7) 0.0674(19) 0.0759(5) 0.210 Uiso 1 calc R
H2S2 H 0.2066(7) -0.0574(19) 0.0701(5) 0.210 Uiso 1 calc R
C3T C 0.0549(6) 0.2400(12) 0.1292(6) 0.151(6) Uani 1 d U
H3TA H 0.0893(6) 0.2489(12) 0.1513(6) 0.181 Uiso 1 calc R
H3TB H 0.0402(6) 0.3098(12) 0.1192(6) 0.181 Uiso 1 calc R
C2T C 0.0156(6) 0.1828(16) 0.1582(6) 0.199(8) Uani 1 d U
H2TA H -0.0207(6) 0.2193(16) 0.1567(6) 0.239 Uiso 1 calc R
H2TB H 0.0270(6) 0.1778(16) 0.1977(6) 0.239 Uiso 1 calc R

loop_
_atom_type_symbol
_atom_type_description
_atom_type_scat_dispersion_real
_atom_type_scat_dispersion_imag
_atom_type_scat_source
C C 0.0033 0.0016 'International Tables Vol C Tables 4.2.6.8 and 6.1.1.4'
H H 0.0000 0.0000 'International Tables Vol C Tables 4.2.6.8 and 6.1.1.4'
Na Na 0.0362 0.0249 'International Tables Vol C Tables 4.2.6.8 and 6.1.1.4'
P P 0.1023 0.0942 'International Tables Vol C Tables 4.2.6.8 and 6.1.1.4'
Ir Ir -1.4442 7.9887 'International Tables Vol C Tables 4.2.6.8 and 6.1.1.4'
O O 0.0106 0.0060 'International Tables Vol C Tables 4.2.6.8 and 6.1.1.4'

loop_
_geom_angle_atom_site_label_1
_geom_angle_atom_site_label_2
_geom_angle_atom_site_label_3
_geom_angle
_geom_angle_site_symmetry_1
_geom_angle_site_symmetry_3
C5 Ir1 C5 86.8(4) . 2_565
C5 Ir1 C4 94.6(3) . 2_565
C5 Ir1 C4 40.1(2) 2_565 2_565
C5 Ir1 C4 40.1(2) . .
C5 Ir1 C4 94.6(3) 2_565 .
C4 Ir1 C4 123.7(4) 2_565 .
C5 Ir1 P1 89.3(2) . .
C5 Ir1 P1 163.9(2) 2_565 .
C4 Ir1 P1 125.0(2) 2_565 .
C4 Ir1 P1 92.4(2) . .
C5 Ir1 P1 163.9(2) . 2_565
C5 Ir1 P1 89.3(2) 2_565 2_565
C4 Ir1 P1 92.4(2) 2_565 2_565
C4 Ir1 P1 125.0(2) . 2_565
P1 Ir1 P1 98.50(7) . 2_565
C22 P1 C16 102.1(3) . .
C22 P1 C1 100.4(3) . .
C16 P1 C1 100.2(3) . .
C22 P1 Ir1 121.7(2) . .
C16 P1 Ir1 120.0(2) . .
C1 P1 Ir1 108.7(2) . .
C20 C21 C16 118.8(8) . .
C18 C17 C16 120.5(7) . .
C10 C11 C3 122.6(7) . .
C25 C26 C27 121.4(8) . .
C17 C16 C21 118.6(7) . .
C17 C16 P1 118.2(5) . .
C21 C16 P1 123.2(6) . .
C11 C3 C2 116.9(6) . .
C11 C3 C4 119.8(6) . .
C2 C3 C4 123.2(6) . .
C14 C15 C7 122.0(8) . .
C26 C27 C22 121.0(7) . .
C25 C24 C23 120.0(7) . .
C26 C25 C24 119.3(8) . .
C13 C12 C6 122.6(8) . .
C12 C6 C7 117.0(6) . .
C12 C6 C5 119.4(7) . .
C7 C6 C5 123.6(6) . .
C24 C23 C22 120.8(7) . .
C15 C14 C13 119.5(7) . .
C27 C22 C23 117.5(6) . .
C27 C22 P1 118.4(5) . .
C23 C22 P1 124.0(5) . .
C15 C7 C6 119.7(7) . .
C15 C7 C1 120.8(7) . .
C6 C7 C1 119.5(6) . .
C3 C4 C5 124.6(6) . .
C3 C4 Ir1 120.9(4) . .
C5 C4 Ir1 68.4(4) . .
C6 C5 C4 124.4(6) . .
C6 C5 Ir1 125.4(5) . .
C4 C5 Ir1 71.6(4) . .
C2 C1 C7 112.7(5) . .
C2 C1 P1 112.0(4) . .
C7 C1 P1 108.9(4) . .
C9 C8 C2 122.2(7) . .
C8 C2 C3 119.0(6) . .
C8 C2 C1 119.9(6) . .
C3 C2 C1 121.1(6) . .
C14 C13 C12 119.1(8) . .
O1T Na1 O1T 180.0 . 5
O1T Na1 O3T 88.4(2) . 5
O1T Na1 O3T 91.6(2) 5 5
O1T Na1 O3T 91.6(2) . .
O1T Na1 O3T 88.4(2) 5 .
O3T Na1 O3T 180.0 5 .
O1T Na1 O2T 93.9(2) . .
O1T Na1 O2T 86.1(2) 5 .
O3T Na1 O2T 87.8(2) 5 .
O3T Na1 O2T 92.2(2) . .
O1T Na1 O2T 86.1(2) . 5
O1T Na1 O2T 93.9(2) 5 5
O3T Na1 O2T 92.2(2) 5 5
O3T Na1 O2T 87.8(2) . 5
O2T Na1 O2T 180.0 . 5
O2T C8T C7T 108.7(8) . .
C8T O2T C5T 107.1(7) . .
C8T O2T Na1 121.6(6) . .
C5T O2T Na1 130.0(5) . .
C1T O1T C4T 107.5(9) . .
C1T O1T Na1 124.5(8) . .
C4T O1T Na1 124.3(6) . .
C1S O1S C1S 98.3(14) . 2
O3T C9T C10T 107.8(9) . .
C20 C19 C18 119.1(8) . .
C9T O3T C12T 108.0(8) . .
C9T O3T Na1 131.6(6) . .
C12T O3T Na1 118.7(6) . .
C19 C20 C21 121.8(9) . .
C8 C9 C10 119.3(7) . .
C11 C10 C9 119.9(7) . .
O3T C12T C11T 103.9(10) . .
C7T C6T C5T 102.1(9) . .
O1T C1T C2T 102.5(11) . .
C11T C10T C9T 105.2(10) . .
C19 C18 C17 121.3(8) . .
C2S C1S O1S 111.0(12) . .
O2T C5T C6T 105.7(8) . .
C3T C4T O1T 111.2(11) . .
C6T C7T C8T 105.3(8) . .
C10T C11T C12T 104.9(10) . .
C1S C2S C2S 109.4(9) . 2
C2T C3T C4T 104.1(13) . .
C3T C2T C1T 111.6(12) . .

loop_
_geom_bond_atom_site_label_1
_geom_bond_atom_site_label_2
_geom_bond_distance
_geom_bond_site_symmetry_2
Ir1 C5 2.125(6) .
Ir1 C5 2.125(6) 2_565
Ir1 C4 2.169(6) 2_565
Ir1 C4 2.169(6) .
Ir1 P1 2.2388(13) .
Ir1 P1 2.2388(13) 2_565
P1 C22 1.826(6) .
P1 C16 1.842(7) .
P1 C1 1.892(6) .
C21 C20 1.389(10) .
C21 C16 1.406(9) .
C17 C18 1.376(10) .
C17 C16 1.379(9) .
C11 C10 1.371(10) .
C11 C3 1.388(9) .
C26 C25 1.362(11) .
C26 C27 1.372(9) .
C3 C2 1.432(9) .
C3 C4 1.470(9) .
C15 C14 1.369(11) .
C15 C7 1.385(9) .
C27 C22 1.376(9) .
C24 C25 1.368(11) .
C24 C23 1.389(9) .
C12 C13 1.389(11) .
C12 C6 1.394(10) .
C6 C7 1.404(9) .
C6 C5 1.469(9) .
C23 C22 1.401(8) .
C14 C13 1.376(12) .
C7 C1 1.509(9) .
C4 C5 1.471(9) .
C1 C2 1.490(8) .
C8 C9 1.365(9) .
C8 C2 1.382(9) .
Na1 O1T 2.371(7) .
Na1 O1T 2.371(7) 5
Na1 O3T 2.396(6) 5
Na1 O3T 2.396(6) .
Na1 O2T 2.461(6) .
Na1 O2T 2.461(6) 5
C8T O2T 1.388(9) .
C8T C7T 1.469(12) .
O2T C5T 1.432(10) .
O1T C1T 1.403(11) .
O1T C4T 1.407(12) .
O1S C1S 1.496(14) .
O1S C1S 1.496(14) 2
C9T O3T 1.403(10) .
C9T C10T 1.488(14) .
C19 C20 1.355(12) .
C19 C18 1.359(11) .
O3T C12T 1.422(11) .
C9 C10 1.379(10) .
C12T C11T 1.510(15) .
C6T C7T 1.451(12) .
C6T C5T 1.487(12) .
C1T C2T 1.46(2) .
C10T C11T 1.395(14) .
C1S C2S 1.33(2) .
C4T C3T 1.393(14) .
C2S C2S 1.37(3) 2
C3T C2T 1.37(2) .
